data_7232008
loop_
_publ_author_name
'Fu, Hong-Yu'
'Liu, Xiao-Jing'
'Zha, Hao'
'Li, Xiao-Xue'
'Xu, Yi'
'Yang, Fan'
'Xia, Min'

_publ_section_title
;
 Position- and region-isomerized derivatives of a V-shaped fluorophore:
 the unique solution-state dual emission and the unusual force-induced
 solid-state turn-on emission.
;
_journal_issue 3
_journal_name_full 'Physical chemistry chemical physics : PCCP'
_journal_page_first 1399
_journal_page_last 1407
_journal_paper_doi 10.1039/c8cp06613b
_journal_volume 21
_journal_year 2019
_chemical_formula_moiety 'C27 H22 N2 S'
_chemical_formula_sum 'C27 H22 N2 S'
_chemical_formula_weight 406.52
_space_group_crystal_system monoclinic
_space_group_IT_number 14
_space_group_name_Hall '-P 2ybc'
_space_group_name_H-M_alt 'P 1 21/c 1'
_symmetry_space_group_name_Hall '-P 2ybc'
_symmetry_space_group_name_H-M 'P 1 21/c 1'
_atom_sites_solution_hydrogens geom
_atom_sites_solution_primary direct
_audit_creation_date 2018-05-07
_audit_creation_method
;
Olex2 1.2
(compiled 2018.04.26 svn.r3504 for OlexSys, GUI svn.r5492)
;
_audit_update_record
;
2018-05-21 deposited with the CCDC.
2018-12-13 downloaded from the CCDC.
;
_cell_angle_alpha 90
_cell_angle_beta 93.753(6)
_cell_angle_gamma 90
_cell_formula_units_Z 8
_cell_length_a 41.697(4)
_cell_length_b 11.1157(11)
_cell_length_c 9.2068(8)
_cell_measurement_reflns_used 2632
_cell_measurement_temperature 293(2)
_cell_measurement_theta_max 29.3412
_cell_measurement_theta_min 3.1569
_cell_volume 4258.1(7)
_computing_cell_refinement
;
CrysAlisPro, Agilent Technologies,
Version 1.171.35.11 (release 16-05-2011 CrysAlis171 .NET)
(compiled May 16 2011,17:55:39)
;
_computing_data_collection
;
CrysAlisPro, Agilent Technologies,
Version 1.171.35.11 (release 16-05-2011 CrysAlis171 .NET)
(compiled May 16 2011,17:55:39)
;
_computing_data_reduction
;
CrysAlisPro, Agilent Technologies,
Version 1.171.35.11 (release 16-05-2011 CrysAlis171 .NET)
(compiled May 16 2011,17:55:39)
;
_computing_molecular_graphics 'Olex2 (Dolomanov et al., 2009)'
_computing_publication_material 'Olex2 (Dolomanov et al., 2009)'
_computing_structure_refinement 'ShelXL (Sheldrick, 2015)'
_computing_structure_solution 'ShelXS (Sheldrick, 2008)'
_diffrn_ambient_temperature 293.15
_diffrn_detector_area_resol_mean 10.3592
_diffrn_measured_fraction_theta_full 0.997
_diffrn_measured_fraction_theta_max 0.997
_diffrn_measurement_details
;
#__ type_ start__ end____ width___ exp.time_
  1 omega   22.00   70.00   0.7500  130.0000
omega____ theta____ kappa____ phi______ frames
    -       11.9371 -130.0000  142.0000 64

#__ type_ start__ end____ width___ exp.time_
  2 omega  -69.00   87.00   0.7500  130.0000
omega____ theta____ kappa____ phi______ frames
    -       11.9371    0.0000   60.0000 208
;
_diffrn_measurement_device_type 'Xcalibur, Atlas, Gemini ultra'
_diffrn_measurement_method '\w scans'
_diffrn_orient_matrix_UB_11 -0.0170324000
_diffrn_orient_matrix_UB_12 -0.0020439000
_diffrn_orient_matrix_UB_13 -0.0068781000
_diffrn_orient_matrix_UB_21 -0.0003639000
_diffrn_orient_matrix_UB_22 0.0591261000
_diffrn_orient_matrix_UB_23 -0.0290906000
_diffrn_orient_matrix_UB_31 0.0005805000
_diffrn_orient_matrix_UB_32 -0.0239312000
_diffrn_orient_matrix_UB_33 -0.0711810000
_diffrn_radiation_monochromator graphite
_diffrn_radiation_type MoK\a
_diffrn_radiation_wavelength 0.71073
_diffrn_reflns_av_R_equivalents 0.0693
_diffrn_reflns_av_unetI/netI 0.0905
_diffrn_reflns_Laue_measured_fraction_full 0.997
_diffrn_reflns_Laue_measured_fraction_max 0.997
_diffrn_reflns_limit_h_max 50
_diffrn_reflns_limit_h_min -38
_diffrn_reflns_limit_k_max 13
_diffrn_reflns_limit_k_min -9
_diffrn_reflns_limit_l_max 8
_diffrn_reflns_limit_l_min -11
_diffrn_reflns_number 18819
_diffrn_reflns_point_group_measured_fraction_full 0.997
_diffrn_reflns_point_group_measured_fraction_max 0.997
_diffrn_reflns_theta_full 25.242
_diffrn_reflns_theta_max 25.350
_diffrn_reflns_theta_min 3.163
_diffrn_source 'Enhance (Mo) X-ray Source'
_exptl_absorpt_coefficient_mu 0.168
_exptl_absorpt_correction_T_max 1.00000
_exptl_absorpt_correction_T_min 0.67695
_exptl_absorpt_correction_type multi-scan
_exptl_absorpt_process_details
;
CrysAlisPro, Agilent Technologies,
Version 1.171.35.11 (release 16-05-2011 CrysAlis171 .NET)
(compiled May 16 2011,17:55:39)
Empirical absorption correction using spherical harmonics,
 implemented in SCALE3 ABSPACK scaling algorithm.
;
_exptl_crystal_colour colourless
_exptl_crystal_colour_primary colourless
_exptl_crystal_density_diffrn 1.268
_exptl_crystal_description plate
_exptl_crystal_F_000 1712
_exptl_crystal_preparation Luminescent
_exptl_crystal_size_max 0.49
_exptl_crystal_size_mid 0.32
_exptl_crystal_size_min 0.13
_refine_diff_density_max 0.183
_refine_diff_density_min -0.252
_refine_diff_density_rms 0.050
_refine_ls_extinction_method none
_refine_ls_goodness_of_fit_ref 1.020
_refine_ls_hydrogen_treatment constr
_refine_ls_matrix_type full
_refine_ls_number_parameters 545
_refine_ls_number_reflns 7765
_refine_ls_number_restraints 0
_refine_ls_restrained_S_all 1.020
_refine_ls_R_factor_all 0.1337
_refine_ls_R_factor_gt 0.0649
_refine_ls_shift/su_max 0.000
_refine_ls_shift/su_mean 0.000
_refine_ls_structure_factor_coef Fsqd
_refine_ls_weighting_details 'w=1/[\s^2^(Fo^2^)+(0.0561P)^2^] where P=(Fo^2^+2Fc^2^)/3'
_refine_ls_weighting_scheme calc
_refine_ls_wR_factor_gt 0.1275
_refine_ls_wR_factor_ref 0.1622
_reflns_Friedel_coverage 0.000
_reflns_number_gt 4103
_reflns_number_total 7765
_reflns_threshold_expression 'I > 2\s(I)'
_cod_data_source_file c8cp06613b2.cif
_cod_data_source_block 180504_xm0425_2
_cod_depositor_comments 'Adding full bibliography for 7232004--7232008.cif.'
_cod_database_code 7232008
_shelx_shelxl_version_number 2016/6
_chemical_oxdiff_formula 'C H N O'
_shelx_space_group_comment
;
The symmetry employed for this shelxl refinement is uniquely defined
by the following loop, which should always be used as a source of
symmetry information in preference to the above space-group names.
They are only intended as comments.
;
_shelx_estimated_absorpt_t_max 0.978
_shelx_estimated_absorpt_t_min 0.922
_reflns_odcompleteness_completeness 99.62
_reflns_odcompleteness_iscentric 1
_reflns_odcompleteness_theta 26.32
_olex2_refinement_description
;
1. Fixed Uiso
 At 1.2 times of:
  All C(H) groups
 At 1.5 times of:
  All C(H,H,H) groups
2.a Aromatic/amide H refined with riding coordinates:
 C1(H1), C2(H2), C3(H3), C4(H4), C9(H9), C10(H10), C11(H11), C12(H12),
 C15(H15), C17(H17), C18(H18), C19(H19), C21(H21), C22(H22), C24(H24), C25(H25),
  C28(H28), C29(H29), C30(H30), C31(H31), C36(H36), C37(H37), C38(H38),
 C39(H39), C42(H42), C43(H43), C44(H44), C46(H46), C48(H48), C49(H49), C51(H51),
  C52(H52)
2.b Idealised Me refined as rotating group:
 C26(H26A,H26B,H26C), C27(H27A,H27B,H27C), C53(H53A,H53B,H53C), C54(H54A,H54B,
 H54C)
;
_olex2_submission_special_instructions 'No special instructions were received'

loop_
_space_group_symop_operation_xyz
'x, y, z'
'-x, y+1/2, -z+1/2'
'-x, -y, -z'
'x, -y-1/2, z-1/2'

loop_
_atom_site_label
_atom_site_type_symbol
_atom_site_fract_x
_atom_site_fract_y
_atom_site_fract_z
_atom_site_U_iso_or_equiv
_atom_site_adp_type
_atom_site_occupancy
_atom_site_site_symmetry_order
_atom_site_calc_flag
_atom_site_refinement_flags_posn
S1 S 0.10217(2) 0.54491(9) 0.48835(9) 0.0607(3) Uani 1 1 d .
N1 N 0.04284(7) 0.4845(3) 0.4347(3) 0.0623(8) Uani 1 1 d .
N2 N 0.30311(8) 0.3538(3) 0.3652(3) 0.0733(9) Uani 1 1 d .
C1 C 0.08230(9) 0.7692(3) 0.3685(4) 0.0650(10) Uani 1 1 d .
H1 H 0.102870 0.801597 0.380596 0.078 Uiso 1 1 calc R
C2 C 0.05723(11) 0.8364(4) 0.3080(4) 0.0727(11) Uani 1 1 d .
H2 H 0.060917 0.915084 0.279043 0.087 Uiso 1 1 calc R
C3 C 0.02666(11) 0.7891(4) 0.2896(4) 0.0817(12) Uani 1 1 d .
H3 H 0.010046 0.836384 0.248634 0.098 Uiso 1 1 calc R
C4 C 0.02037(10) 0.6735(4) 0.3308(4) 0.0824(12) Uani 1 1 d .
H4 H -0.000317 0.642301 0.318239 0.099 Uiso 1 1 calc R
C5 C 0.04551(8) 0.6034(3) 0.3918(3) 0.0563(9) Uani 1 1 d .
C6 C 0.07633(8) 0.6515(3) 0.4114(3) 0.0538(9) Uani 1 1 d .
C7 C 0.07025(8) 0.4419(3) 0.4860(3) 0.0525(8) Uani 1 1 d .
C8 C 0.07376(8) 0.3141(3) 0.5309(3) 0.0542(9) Uani 1 1 d .
C9 C 0.04832(10) 0.2379(4) 0.4876(4) 0.0745(11) Uani 1 1 d .
H9 H 0.030566 0.268790 0.433662 0.089 Uiso 1 1 calc R
C10 C 0.04910(11) 0.1174(4) 0.5237(5) 0.0826(12) Uani 1 1 d .
H10 H 0.031878 0.068050 0.494126 0.099 Uiso 1 1 calc R
C11 C 0.07497(12) 0.0702(4) 0.6024(4) 0.0776(12) Uani 1 1 d .
H11 H 0.075529 -0.010969 0.626703 0.093 Uiso 1 1 calc R
C12 C 0.10041(10) 0.1451(4) 0.6455(4) 0.0717(11) Uani 1 1 d .
H12 H 0.118055 0.113068 0.699237 0.086 Uiso 1 1 calc R
C13 C 0.10028(9) 0.2664(3) 0.6107(3) 0.0558(9) Uani 1 1 d .
C14 C 0.12901(9) 0.3371(3) 0.6651(3) 0.0557(9) Uani 1 1 d .
C15 C 0.15752(8) 0.3311(3) 0.5963(3) 0.0569(9) Uani 1 1 d .
H15 H 0.158163 0.285197 0.512061 0.068 Uiso 1 1 calc R
C16 C 0.18544(9) 0.3914(3) 0.6487(3) 0.0556(9) Uani 1 1 d .
C17 C 0.18326(10) 0.4582(3) 0.7760(3) 0.0663(10) Uani 1 1 d .
H17 H 0.201294 0.499122 0.814878 0.080 Uiso 1 1 calc R
C18 C 0.15519(12) 0.4651(3) 0.8453(4) 0.0761(12) Uani 1 1 d .
H18 H 0.154569 0.510859 0.929583 0.091 Uiso 1 1 calc R
C19 C 0.12769(10) 0.4050(3) 0.7921(3) 0.0696(11) Uani 1 1 d .
H19 H 0.108782 0.409933 0.840071 0.083 Uiso 1 1 calc R
C20 C 0.21583(8) 0.3821(3) 0.5746(3) 0.0554(9) Uani 1 1 d .
C21 C 0.22162(9) 0.2899(3) 0.4778(3) 0.0606(9) Uani 1 1 d .
H21 H 0.205920 0.231363 0.460064 0.073 Uiso 1 1 calc R
C22 C 0.24943(9) 0.2817(3) 0.4075(4) 0.0622(9) Uani 1 1 d .
H22 H 0.251723 0.219111 0.342057 0.075 Uiso 1 1 calc R
C23 C 0.27449(9) 0.3642(3) 0.4308(3) 0.0593(9) Uani 1 1 d .
C24 C 0.26881(9) 0.4586(3) 0.5277(4) 0.0633(10) Uani 1 1 d .
H24 H 0.284468 0.517265 0.545504 0.076 Uiso 1 1 calc R
C25 C 0.24062(9) 0.4657(3) 0.5964(4) 0.0631(10) Uani 1 1 d .
H25 H 0.237942 0.529155 0.660374 0.076 Uiso 1 1 calc R
C26 C 0.30671(10) 0.2617(3) 0.2581(4) 0.0767(11) Uani 1 1 d .
H26A H 0.304056 0.184185 0.301607 0.115 Uiso 1 1 calc GR
H26B H 0.327739 0.267055 0.221863 0.115 Uiso 1 1 calc GR
H26C H 0.290749 0.272362 0.179161 0.115 Uiso 1 1 calc GR
C27 C 0.32689(10) 0.4475(4) 0.3798(4) 0.0840(12) Uani 1 1 d .
H27A H 0.318260 0.520205 0.336782 0.126 Uiso 1 1 calc GR
H27B H 0.345584 0.423745 0.331401 0.126 Uiso 1 1 calc GR
H27C H 0.332702 0.460995 0.481145 0.126 Uiso 1 1 calc GR
S2 S 0.41420(2) 0.71735(9) 0.01812(11) 0.0705(3) Uani 1 1 d .
N3 N 0.45492(6) 0.6150(3) -0.1411(3) 0.0616(8) Uani 1 1 d .
N4 N 0.18735(7) 0.6327(3) 0.1588(3) 0.0686(8) Uani 1 1 d .
C28 C 0.44492(11) 0.9317(4) -0.0563(4) 0.0863(12) Uani 1 1 d .
H28 H 0.431523 0.978561 -0.002502 0.104 Uiso 1 1 calc R
C29 C 0.46822(12) 0.9832(4) -0.1321(5) 0.0921(13) Uani 1 1 d .
H29 H 0.470726 1.066327 -0.129188 0.111 Uiso 1 1 calc R
C30 C 0.48841(10) 0.9150(5) -0.2136(5) 0.0863(13) Uani 1 1 d .
H30 H 0.504244 0.952576 -0.263960 0.104 Uiso 1 1 calc R
C31 C 0.48503(9) 0.7924(4) -0.2201(4) 0.0759(11) Uani 1 1 d .
H31 H 0.498396 0.746294 -0.274924 0.091 Uiso 1 1 calc R
C32 C 0.46116(8) 0.7377(3) -0.1428(3) 0.0576(9) Uani 1 1 d .
C33 C 0.44159(8) 0.8075(3) -0.0613(3) 0.0601(9) Uani 1 1 d .
C34 C 0.43092(8) 0.5925(3) -0.0634(3) 0.0539(8) Uani 1 1 d .
C35 C 0.41865(8) 0.4707(3) -0.0348(3) 0.0553(9) Uani 1 1 d .
C36 C 0.44080(9) 0.3847(4) 0.0172(4) 0.0743(11) Uani 1 1 d .
H36 H 0.462597 0.403240 0.023305 0.089 Uiso 1 1 calc R
C37 C 0.43096(11) 0.2724(4) 0.0600(5) 0.0865(12) Uani 1 1 d .
H37 H 0.446030 0.216223 0.095397 0.104 Uiso 1 1 calc R
C38 C 0.39879(11) 0.2437(4) 0.0502(5) 0.0851(12) Uani 1 1 d .
H38 H 0.392011 0.168800 0.081027 0.102 Uiso 1 1 calc R
C39 C 0.37656(9) 0.3267(3) -0.0058(4) 0.0684(10) Uani 1 1 d .
H39 H 0.354924 0.305838 -0.014199 0.082 Uiso 1 1 calc R
C40 C 0.38577(8) 0.4410(3) -0.0499(3) 0.0540(8) Uani 1 1 d .
C41 C 0.36069(8) 0.5245(3) -0.1156(3) 0.0502(8) Uani 1 1 d .
C42 C 0.36516(9) 0.5873(3) -0.2434(3) 0.0614(9) Uani 1 1 d .
H42 H 0.384161 0.578515 -0.289886 0.074 Uiso 1 1 calc R
C43 C 0.34124(9) 0.6627(3) -0.3009(4) 0.0642(10) Uani 1 1 d .
H43 H 0.344546 0.705952 -0.385005 0.077 Uiso 1 1 calc R
C44 C 0.31261(8) 0.6749(3) -0.2360(3) 0.0559(9) Uani 1 1 d .
H44 H 0.296884 0.725964 -0.277333 0.067 Uiso 1 1 calc R
C45 C 0.30674(7) 0.6118(3) -0.1087(3) 0.0458(8) Uani 1 1 d .
C46 C 0.33185(7) 0.5385(3) -0.0508(3) 0.0496(8) Uani 1 1 d .
H46 H 0.328993 0.497307 0.035358 0.059 Uiso 1 1 calc R
C47 C 0.27585(7) 0.6192(3) -0.0399(3) 0.0454(8) Uani 1 1 d .
C48 C 0.25499(8) 0.7159(3) -0.0609(3) 0.0557(9) Uani 1 1 d .
H48 H 0.260639 0.779037 -0.120448 0.067 Uiso 1 1 calc R
C49 C 0.22601(8) 0.7211(3) 0.0043(4) 0.0592(9) Uani 1 1 d .
H49 H 0.212719 0.787546 -0.012518 0.071 Uiso 1 1 calc R
C50 C 0.21627(8) 0.6291(3) 0.0948(3) 0.0526(8) Uani 1 1 d .
C51 C 0.23708(8) 0.5324(3) 0.1158(3) 0.0556(9) Uani 1 1 d .
H51 H 0.231609 0.469405 0.175894 0.067 Uiso 1 1 calc R
C52 C 0.26575(8) 0.5279(3) 0.0492(3) 0.0552(9) Uani 1 1 d .
H52 H 0.278864 0.460805 0.064694 0.066 Uiso 1 1 calc R
C53 C 0.17911(9) 0.5391(4) 0.2572(4) 0.0823(12) Uani 1 1 d .
H53A H 0.177752 0.463724 0.206322 0.123 Uiso 1 1 calc GR
H53B H 0.158748 0.556991 0.295224 0.123 Uiso 1 1 calc GR
H53C H 0.195328 0.534007 0.335965 0.123 Uiso 1 1 calc GR
C54 C 0.16581(10) 0.7328(4) 0.1379(5) 0.0952(14) Uani 1 1 d .
H54A H 0.175790 0.803879 0.179291 0.143 Uiso 1 1 calc GR
H54B H 0.146370 0.716565 0.184831 0.143 Uiso 1 1 calc GR
H54C H 0.160843 0.744951 0.035690 0.143 Uiso 1 1 calc GR

loop_
_atom_site_aniso_label
_atom_site_aniso_U_11
_atom_site_aniso_U_22
_atom_site_aniso_U_33
_atom_site_aniso_U_23
_atom_site_aniso_U_13
_atom_site_aniso_U_12
S1 0.0542(6) 0.0601(6) 0.0669(5) 0.0016(4) -0.0022(4) -0.0008(5)
N1 0.0501(19) 0.057(2) 0.0801(19) -0.0012(15) 0.0066(14) 0.0001(16)
N2 0.075(2) 0.067(2) 0.076(2) -0.0100(17) -0.0068(16) -0.0105(19)
C1 0.064(2) 0.062(3) 0.069(2) 0.0020(19) 0.0060(17) 0.001(2)
C2 0.086(3) 0.060(3) 0.072(2) 0.0051(19) 0.005(2) 0.010(2)
C3 0.074(3) 0.073(3) 0.096(3) 0.006(2) -0.012(2) 0.019(3)
C4 0.063(3) 0.072(3) 0.110(3) 0.000(2) -0.006(2) 0.008(2)
C5 0.054(2) 0.054(2) 0.060(2) -0.0029(17) 0.0003(15) 0.003(2)
C6 0.052(2) 0.059(2) 0.0503(18) -0.0033(16) 0.0022(14) 0.0015(19)
C7 0.048(2) 0.057(2) 0.0537(18) -0.0051(16) 0.0073(14) 0.0032(18)
C8 0.059(2) 0.052(2) 0.0529(18) -0.0056(17) 0.0144(16) 0.000(2)
C9 0.067(3) 0.062(3) 0.095(3) 0.000(2) 0.007(2) 0.001(2)
C10 0.082(3) 0.067(3) 0.101(3) -0.001(2) 0.027(2) -0.015(3)
C11 0.102(4) 0.061(3) 0.073(2) 0.012(2) 0.033(2) 0.007(3)
C12 0.091(3) 0.068(3) 0.058(2) 0.0059(19) 0.0160(19) 0.003(3)
C13 0.074(3) 0.050(2) 0.0445(17) 0.0006(16) 0.0157(16) 0.007(2)
C14 0.076(3) 0.047(2) 0.0421(18) -0.0016(15) -0.0079(16) 0.0099(19)
C15 0.071(2) 0.054(2) 0.0451(17) -0.0045(16) -0.0057(16) 0.007(2)
C16 0.080(3) 0.036(2) 0.0478(18) -0.0010(15) -0.0204(17) 0.0088(19)
C17 0.098(3) 0.048(2) 0.049(2) -0.0051(17) -0.0235(19) 0.013(2)
C18 0.121(4) 0.063(3) 0.0425(19) -0.0087(18) -0.015(2) 0.025(3)
C19 0.098(3) 0.062(3) 0.048(2) 0.0002(18) -0.0027(18) 0.018(2)
C20 0.066(2) 0.045(2) 0.0524(18) -0.0029(16) -0.0183(16) 0.0024(19)
C21 0.073(3) 0.043(2) 0.063(2) -0.0106(17) -0.0172(18) -0.0073(19)
C22 0.075(3) 0.050(2) 0.059(2) -0.0115(17) -0.0133(18) -0.001(2)
C23 0.072(3) 0.045(2) 0.057(2) 0.0004(17) -0.0253(18) -0.004(2)
C24 0.073(3) 0.040(2) 0.074(2) -0.0057(18) -0.0215(19) -0.005(2)
C25 0.077(3) 0.042(2) 0.067(2) -0.0112(17) -0.0239(19) -0.001(2)
C26 0.094(3) 0.065(3) 0.069(2) 0.002(2) -0.0028(19) -0.001(2)
C27 0.084(3) 0.072(3) 0.094(3) -0.003(2) -0.009(2) -0.018(3)
S2 0.0656(6) 0.0586(6) 0.0900(7) -0.0191(5) 0.0257(5) -0.0074(5)
N3 0.0487(18) 0.063(2) 0.0735(18) -0.0015(16) 0.0102(14) 0.0046(16)
N4 0.059(2) 0.072(2) 0.0747(19) 0.0001(17) 0.0004(15) 0.0097(18)
C28 0.101(3) 0.065(3) 0.094(3) -0.008(2) 0.020(2) -0.015(3)
C29 0.109(4) 0.068(3) 0.100(3) 0.003(3) 0.009(3) -0.021(3)
C30 0.074(3) 0.091(4) 0.095(3) 0.019(3) 0.008(2) -0.022(3)
C31 0.051(2) 0.090(3) 0.087(3) 0.009(2) 0.0129(18) -0.001(2)
C32 0.043(2) 0.065(3) 0.063(2) 0.0029(19) -0.0003(15) -0.0035(19)
C33 0.054(2) 0.059(3) 0.067(2) -0.0099(18) 0.0060(16) -0.008(2)
C34 0.044(2) 0.053(2) 0.065(2) -0.0113(17) -0.0002(15) 0.0035(17)
C35 0.049(2) 0.050(2) 0.066(2) -0.0095(17) 0.0014(15) -0.0001(19)
C36 0.053(2) 0.068(3) 0.102(3) -0.004(2) -0.0036(19) 0.008(2)
C37 0.069(3) 0.060(3) 0.127(3) 0.002(2) -0.014(2) 0.013(2)
C38 0.073(3) 0.054(3) 0.125(3) 0.013(2) -0.009(2) -0.001(2)
C39 0.060(2) 0.054(2) 0.090(3) 0.006(2) -0.0022(18) -0.002(2)
C40 0.056(2) 0.045(2) 0.0603(19) -0.0046(16) -0.0012(15) -0.0038(18)
C41 0.051(2) 0.041(2) 0.0570(19) -0.0017(15) -0.0051(15) -0.0064(17)
C42 0.060(2) 0.065(3) 0.059(2) 0.0015(18) 0.0014(16) -0.010(2)
C43 0.067(3) 0.067(3) 0.057(2) 0.0122(18) -0.0047(18) -0.013(2)
C44 0.063(2) 0.047(2) 0.0558(19) 0.0105(16) -0.0147(16) -0.0066(18)
C45 0.052(2) 0.0368(19) 0.0464(17) -0.0006(14) -0.0126(14) -0.0066(16)
C46 0.052(2) 0.045(2) 0.0501(17) 0.0040(15) -0.0066(15) -0.0081(17)
C47 0.048(2) 0.0357(19) 0.0509(17) -0.0002(14) -0.0113(14) -0.0022(16)
C48 0.062(2) 0.040(2) 0.063(2) 0.0073(16) -0.0117(16) 0.0013(19)
C49 0.060(2) 0.039(2) 0.077(2) 0.0004(18) -0.0138(17) 0.0087(18)
C50 0.050(2) 0.054(2) 0.0528(18) -0.0087(17) -0.0104(15) 0.0061(18)
C51 0.053(2) 0.054(2) 0.0585(19) 0.0129(16) -0.0064(15) 0.0039(19)
C52 0.051(2) 0.043(2) 0.069(2) 0.0129(17) -0.0082(16) 0.0090(17)
C53 0.069(3) 0.098(3) 0.080(3) -0.006(2) 0.0059(19) -0.010(2)
C54 0.074(3) 0.091(3) 0.121(3) -0.012(3) 0.012(2) 0.026(3)

loop_
_atom_type_symbol
_atom_type_description
_atom_type_scat_dispersion_real
_atom_type_scat_dispersion_imag
_atom_type_scat_source
C C 0.0033 0.0016 'International Tables Vol C Tables 4.2.6.8 and 6.1.1.4'
H H 0.0000 0.0000 'International Tables Vol C Tables 4.2.6.8 and 6.1.1.4'
N N 0.0061 0.0033 'International Tables Vol C Tables 4.2.6.8 and 6.1.1.4'
S S 0.1246 0.1234 'International Tables Vol C Tables 4.2.6.8 and 6.1.1.4'

loop_
_geom_angle_atom_site_label_1
_geom_angle_atom_site_label_2
_geom_angle_atom_site_label_3
_geom_angle
C6 S1 C7 89.44(17)
C7 N1 C5 111.5(3)
C23 N2 C26 119.6(3)
C23 N2 C27 120.7(3)
C26 N2 C27 118.6(3)
C2 C1 H1 120.6
C2 C1 C6 118.7(4)
C6 C1 H1 120.6
C1 C2 H2 119.5
C1 C2 C3 121.0(4)
C3 C2 H2 119.5
C2 C3 H3 119.5
C4 C3 C2 121.1(4)
C4 C3 H3 119.5
C3 C4 H4 120.6
C3 C4 C5 118.9(4)
C5 C4 H4 120.6
N1 C5 C4 125.1(3)
N1 C5 C6 114.8(3)
C6 C5 C4 120.0(3)
C1 C6 S1 130.1(3)
C5 C6 S1 109.6(3)
C5 C6 C1 120.3(3)
N1 C7 S1 114.6(3)
N1 C7 C8 121.3(3)
C8 C7 S1 124.1(3)
C9 C8 C7 116.3(3)
C13 C8 C7 124.9(3)
C13 C8 C9 118.8(3)
C8 C9 H9 119.5
C10 C9 C8 121.0(4)
C10 C9 H9 119.5
C9 C10 H10 119.8
C11 C10 C9 120.4(4)
C11 C10 H10 119.8
C10 C11 H11 120.5
C10 C11 C12 119.0(4)
C12 C11 H11 120.5
C11 C12 H12 119.1
C13 C12 C11 121.8(4)
C13 C12 H12 119.1
C8 C13 C14 124.7(3)
C12 C13 C8 118.9(3)
C12 C13 C14 116.4(3)
C15 C14 C13 121.1(3)
C15 C14 C19 119.4(3)
C19 C14 C13 119.4(3)
C14 C15 H15 118.7
C14 C15 C16 122.5(3)
C16 C15 H15 118.7
C15 C16 C20 121.6(3)
C17 C16 C15 116.4(3)
C17 C16 C20 121.9(3)
C16 C17 H17 119.2
C18 C17 C16 121.6(4)
C18 C17 H17 119.2
C17 C18 H18 119.3
C17 C18 C19 121.3(3)
C19 C18 H18 119.3
C14 C19 H19 120.7
C18 C19 C14 118.6(4)
C18 C19 H19 120.7
C21 C20 C16 122.4(3)
C21 C20 C25 115.2(3)
C25 C20 C16 122.4(3)
C20 C21 H21 118.6
C22 C21 C20 122.7(3)
C22 C21 H21 118.6
C21 C22 H22 118.9
C21 C22 C23 122.2(3)
C23 C22 H22 118.9
N2 C23 C22 122.7(3)
N2 C23 C24 121.8(3)
C22 C23 C24 115.5(4)
C23 C24 H24 119.3
C25 C24 C23 121.3(3)
C25 C24 H24 119.3
C20 C25 H25 118.5
C24 C25 C20 122.9(3)
C24 C25 H25 118.5
N2 C26 H26A 109.5
N2 C26 H26B 109.5
N2 C26 H26C 109.5
H26A C26 H26B 109.5
H26A C26 H26C 109.5
H26B C26 H26C 109.5
N2 C27 H27A 109.5
N2 C27 H27B 109.5
N2 C27 H27C 109.5
H27A C27 H27B 109.5
H27A C27 H27C 109.5
H27B C27 H27C 109.5
C33 S2 C34 89.14(17)
C34 N3 C32 110.4(3)
C50 N4 C53 120.1(3)
C50 N4 C54 121.6(3)
C54 N4 C53 118.2(3)
C29 C28 H28 120.8
C29 C28 C33 118.4(4)
C33 C28 H28 120.8
C28 C29 H29 119.1
C28 C29 C30 121.8(4)
C30 C29 H29 119.1
C29 C30 H30 119.9
C31 C30 C29 120.1(4)
C31 C30 H30 119.9
C30 C31 H31 120.5
C30 C31 C32 119.0(4)
C32 C31 H31 120.5
N3 C32 C31 124.9(4)
C33 C32 N3 115.3(3)
C33 C32 C31 119.8(4)
C28 C33 S2 129.3(3)
C32 C33 S2 109.7(3)
C32 C33 C28 121.0(3)
N3 C34 S2 115.5(3)
N3 C34 C35 124.4(3)
C35 C34 S2 120.0(2)
C36 C35 C34 117.4(3)
C36 C35 C40 119.5(3)
C40 C35 C34 122.9(3)
C35 C36 H36 119.5
C37 C36 C35 121.1(4)
C37 C36 H36 119.5
C36 C37 H37 120.1
C38 C37 C36 119.9(4)
C38 C37 H37 120.1
C37 C38 H38 120.1
C37 C38 C39 119.8(4)
C39 C38 H38 120.1
C38 C39 H39 119.2
C38 C39 C40 121.7(4)
C40 C39 H39 119.2
C35 C40 C41 123.0(3)
C39 C40 C35 118.0(3)
C39 C40 C41 119.0(3)
C42 C41 C40 121.6(3)
C46 C41 C40 119.9(3)
C46 C41 C42 118.5(3)
C41 C42 H42 120.2
C43 C42 C41 119.7(3)
C43 C42 H42 120.2
C42 C43 H43 119.4
C44 C43 C42 121.2(3)
C44 C43 H43 119.4
C43 C44 H44 119.4
C43 C44 C45 121.2(3)
C45 C44 H44 119.4
C44 C45 C46 116.2(3)
C44 C45 C47 122.5(3)
C46 C45 C47 121.3(3)
C41 C46 C45 123.2(3)
C41 C46 H46 118.4
C45 C46 H46 118.4
C48 C47 C45 122.7(3)
C52 C47 C45 121.4(3)
C52 C47 C48 115.9(3)
C47 C48 H48 119.1
C49 C48 C47 121.9(3)
C49 C48 H48 119.1
C48 C49 H49 119.2
C48 C49 C50 121.6(3)
C50 C49 H49 119.2
N4 C50 C49 122.1(3)
N4 C50 C51 121.4(3)
C51 C50 C49 116.6(3)
C50 C51 H51 119.4
C52 C51 C50 121.2(3)
C52 C51 H51 119.4
C47 C52 H52 118.6
C51 C52 C47 122.8(3)
C51 C52 H52 118.6
N4 C53 H53A 109.5
N4 C53 H53B 109.5
N4 C53 H53C 109.5
H53A C53 H53B 109.5
H53A C53 H53C 109.5
H53B C53 H53C 109.5
N4 C54 H54A 109.5
N4 C54 H54B 109.5
N4 C54 H54C 109.5
H54A C54 H54B 109.5
H54A C54 H54C 109.5
H54B C54 H54C 109.5

loop_
_geom_bond_atom_site_label_1
_geom_bond_atom_site_label_2
_geom_bond_distance
S1 C6 1.723(3)
S1 C7 1.755(3)
N1 C5 1.386(4)
N1 C7 1.297(4)
N2 C23 1.377(4)
N2 C26 1.436(4)
N2 C27 1.438(4)
C1 H1 0.9300
C1 C2 1.373(5)
C1 C6 1.394(5)
C2 H2 0.9300
C2 C3 1.379(5)
C3 H3 0.9300
C3 C4 1.369(5)
C4 H4 0.9300
C4 C5 1.394(5)
C5 C6 1.393(4)
C7 C8 1.484(5)
C8 C9 1.395(5)
C8 C13 1.392(5)
C9 H9 0.9300
C9 C10 1.380(5)
C10 H10 0.9300
C10 C11 1.365(5)
C11 H11 0.9300
C11 C12 1.386(5)
C12 H12 0.9300
C12 C13 1.386(5)
C13 C14 1.492(5)
C14 C15 1.385(5)
C14 C19 1.396(4)
C15 H15 0.9300
C15 C16 1.402(4)
C16 C17 1.396(4)
C16 C20 1.482(5)
C17 H17 0.9300
C17 C18 1.371(5)
C18 H18 0.9300
C18 C19 1.388(5)
C19 H19 0.9300
C20 C21 1.389(4)
C20 C25 1.395(4)
C21 H21 0.9300
C21 C22 1.367(5)
C22 H22 0.9300
C22 C23 1.396(5)
C23 C24 1.407(5)
C24 H24 0.9300
C24 C25 1.373(5)
C25 H25 0.9300
C26 H26A 0.9600
C26 H26B 0.9600
C26 H26C 0.9600
C27 H27A 0.9600
C27 H27B 0.9600
C27 H27C 0.9600
S2 C33 1.718(4)
S2 C34 1.745(3)
N3 C32 1.389(4)
N3 C34 1.292(4)
N4 C50 1.377(4)
N4 C53 1.436(5)
N4 C54 1.435(5)
C28 H28 0.9300
C28 C29 1.359(5)
C28 C33 1.389(5)
C29 H29 0.9300
C29 C30 1.389(6)
C30 H30 0.9300
C30 C31 1.371(6)
C31 H31 0.9300
C31 C32 1.400(5)
C32 C33 1.382(5)
C34 C35 1.478(5)
C35 C36 1.393(5)
C35 C40 1.408(4)
C36 H36 0.9300
C36 C37 1.379(5)
C37 H37 0.9300
C37 C38 1.376(5)
C38 H38 0.9300
C38 C39 1.383(5)
C39 H39 0.9300
C39 C40 1.396(5)
C40 C41 1.496(4)
C41 C42 1.390(4)
C41 C46 1.386(4)
C42 H42 0.9300
C42 C43 1.381(5)
C43 H43 0.9300
C43 C44 1.376(5)
C44 H44 0.9300
C44 C45 1.401(4)
C45 C46 1.404(4)
C45 C47 1.474(4)
C46 H46 0.9300
C47 C48 1.389(4)
C47 C52 1.388(4)
C48 H48 0.9300
C48 C49 1.386(4)
C49 H49 0.9300
C49 C50 1.396(5)
C50 C51 1.387(4)
C51 H51 0.9300
C51 C52 1.380(4)
C52 H52 0.9300
C53 H53A 0.9600
C53 H53B 0.9600
C53 H53C 0.9600
C54 H54A 0.9600
C54 H54B 0.9600
C54 H54C 0.9600
